data_2311688
loop_
_publ_author_name
'Rychkov, Denis'
'Arkhipov, Sergey'
'Boldyreva, Elena'

_publ_section_title
;
 Structure-forming units of amino acid maleates. Case study of L-valinium
 hydrogen maleate.
;
_journal_coeditor_code XK5024
_journal_issue 'Pt 1'
_journal_name_full 'Acta crystallographica Section B, Structural science, crystal engineering and materials'
_journal_page_first 160
_journal_page_last 163
_journal_paper_doi 10.1107/S2052520615021022
_journal_volume 72
_journal_year 2016
_chemical_formula_moiety 'C4 H4 O4'
_chemical_formula_sum 'C4 H4 O4'
_chemical_formula_weight 116.07
_chemical_name_systematic 'maleic acid'
_space_group_crystal_system monoclinic
_space_group_IT_number 14
_space_group_name_Hall '-P 2ybc'
_space_group_name_H-M_alt 'P 1 21/c 1'
_atom_sites_solution_hydrogens geom
_audit_creation_method
;
Olex2 1.2
(compiled 2015.09.30 svn.r3233 for OlexSys, GUI svn.r5103)
;
_cell_angle_alpha 90
_cell_angle_beta 119.405(8)
_cell_angle_gamma 90
_cell_formula_units_Z 4
_cell_length_a 7.1511(8)
_cell_length_b 10.1107(11)
_cell_length_c 7.6405(10)
_cell_measurement_temperature 298
_cell_volume 481.26(11)
_computing_molecular_graphics 'Olex2 (Dolomanov et al., 2009)'
_computing_publication_material 'Olex2 (Dolomanov et al., 2009)'
_computing_structure_refinement 'ShelXL (Sheldrick, 2015)'
_computing_structure_solution 'ShelXS (Sheldrick, 2008)'
_diffrn_ambient_temperature 298.0
_diffrn_detector_area_resol_mean 6.67
_diffrn_measured_fraction_theta_full 0.999
_diffrn_measured_fraction_theta_max 0.999
_diffrn_measurement_device '2-circle goniometer'
_diffrn_measurement_device_type 'STOE IPDS II'
_diffrn_measurement_method 'rotation method'
_diffrn_radiation_monochromator 'plane graphite'
_diffrn_radiation_type MoK\a
_diffrn_radiation_wavelength 0.71073
_diffrn_reflns_av_R_equivalents 0.0712
_diffrn_reflns_limit_h_max 7
_diffrn_reflns_limit_h_min -8
_diffrn_reflns_limit_k_max 12
_diffrn_reflns_limit_k_min -12
_diffrn_reflns_limit_l_max 9
_diffrn_reflns_limit_l_min -9
_diffrn_reflns_number 3499
_diffrn_reflns_theta_full 25.242
_diffrn_reflns_theta_max 26.353
_diffrn_reflns_theta_min 3.270
_exptl_absorpt_coefficient_mu 0.148
_exptl_absorpt_correction_type none
_exptl_crystal_colour 'clear light colourless'
_exptl_crystal_density_diffrn 1.602
_exptl_crystal_description block
_exptl_crystal_F_000 240
_exptl_crystal_size_max 0.25
_exptl_crystal_size_mid 0.2
_exptl_crystal_size_min 0.15
_refine_diff_density_max 0.163
_refine_diff_density_min -0.209
_refine_ls_extinction_method none
_refine_ls_goodness_of_fit_ref 0.842
_refine_ls_hydrogen_treatment constr
_refine_ls_matrix_type full
_refine_ls_number_parameters 75
_refine_ls_number_reflns 979
_refine_ls_number_restraints 0
_refine_ls_restrained_S_all 0.842
_refine_ls_R_factor_all 0.0784
_refine_ls_R_factor_gt 0.0416
_refine_ls_shift/su_max 0.000
_refine_ls_shift/su_mean 0.000
_refine_ls_structure_factor_coef Fsqd
_refine_ls_weighting_details 'w=1/[\s^2^(Fo^2^)+(0.0615P)^2^] where P=(Fo^2^+2Fc^2^)/3'
_refine_ls_weighting_scheme calc
_refine_ls_wR_factor_gt 0.0944
_refine_ls_wR_factor_ref 0.1066
_reflns_number_gt 541
_reflns_number_total 979
_reflns_threshold_expression 'I > 2\s(I)'
_cod_data_source_file xk5024sup1.cif
_cod_data_source_block maleicacid
_cod_original_cell_volume 481.26(10)
_cod_database_code 2311688
_shelx_space_group_comment
;
The symmetry employed for this shelxl refinement is uniquely defined
by the following loop, which should always be used as a source of
symmetry information in preference to the above space-group names.
They are only intended as comments.
;

loop_
_space_group_symop_operation_xyz
'x, y, z'
'-x, y+1/2, -z+1/2'
'-x, -y, -z'
'x, -y-1/2, z-1/2'

loop_
_atom_site_type_symbol
_atom_site_label
_atom_site_fract_x
_atom_site_fract_y
_atom_site_fract_z
_atom_site_U_iso_or_equiv
_atom_site_adp_type
_atom_site_calc_flag
_atom_site_occupancy
O O3 0.4657(3) 0.77059(13) 0.7214(2) 0.0652(5) Uani d 1
O O2 -0.1085(3) 0.74614(16) 0.1414(2) 0.0716(5) Uani d 1
O O4 0.6192(3) 0.58072(14) 0.8643(2) 0.0687(5) Uani d 1
H H4 0.7057 0.6309 0.9504 0.103 Uiso calc 1
O O1 0.1500(3) 0.84393(12) 0.3991(2) 0.0633(5) Uani d 1
H H1 0.2568 0.8244 0.5054 0.095 Uiso calc 1
C C2 0.1375(3) 0.60370(19) 0.3892(3) 0.0525(6) Uani d 1
H H2 0.0557 0.5339 0.3088 0.063 Uiso calc 1
C C3 0.3075(3) 0.56624(19) 0.5584(3) 0.0537(6) Uani d 1
H H3 0.3275 0.4754 0.5782 0.064 Uiso calc 1
C C4 0.4690(3) 0.6497(2) 0.7193(3) 0.0523(6) Uani d 1
C C1 0.0527(3) 0.7361(2) 0.3035(3) 0.0524(6) Uani d 1

loop_
_atom_site_aniso_label
_atom_site_aniso_U_11
_atom_site_aniso_U_22
_atom_site_aniso_U_33
_atom_site_aniso_U_12
_atom_site_aniso_U_13
_atom_site_aniso_U_23
O3 0.0639(10) 0.0337(8) 0.0597(10) -0.0006(7) 0.0007(8) -0.0025(7)
O2 0.0621(10) 0.0527(10) 0.0569(9) 0.0006(8) -0.0042(8) -0.0003(7)
O4 0.0623(11) 0.0415(8) 0.0592(10) 0.0048(8) -0.0034(8) 0.0030(8)
O1 0.0628(11) 0.0340(8) 0.0558(9) -0.0011(7) 0.0002(8) 0.0006(7)
C2 0.0528(13) 0.0332(10) 0.0528(12) -0.0066(9) 0.0115(11) -0.0062(9)
C3 0.0547(13) 0.0307(10) 0.0561(13) -0.0011(10) 0.0121(11) -0.0024(9)
C4 0.0523(13) 0.0366(11) 0.0513(12) 0.0036(10) 0.0126(11) 0.0032(10)
C1 0.0476(12) 0.0427(11) 0.0468(12) 0.0000(10) 0.0076(11) -0.0007(10)

loop_
_atom_type_symbol
_atom_type_description
_atom_type_scat_dispersion_real
_atom_type_scat_dispersion_imag
_atom_type_scat_source
C C 0.0033 0.0016 'International Tables Vol C Tables 4.2.6.8 and 6.1.1.4'
H H 0.0000 0.0000 'International Tables Vol C Tables 4.2.6.8 and 6.1.1.4'
O O 0.0106 0.0060 'International Tables Vol C Tables 4.2.6.8 and 6.1.1.4'

loop_
_geom_angle_atom_site_label_1
_geom_angle_atom_site_label_2
_geom_angle_atom_site_label_3
_geom_angle
C4 O4 H4 109.5
C1 O1 H1 109.5
C3 C2 H2 114.0
C3 C2 C1 132.09(18)
C1 C2 H2 114.0
C2 C3 H3 115.8
C2 C3 C4 128.35(19)
C4 C3 H3 115.8
O3 C4 O4 122.44(18)
O3 C4 C3 124.93(19)
O4 C4 C3 112.63(17)
O2 C1 O1 118.61(18)
O2 C1 C2 120.27(19)
O1 C1 C2 121.11(17)

loop_
_geom_bond_atom_site_label_1
_geom_bond_atom_site_label_2
_geom_bond_distance
O3 C4 1.223(2)
O2 C1 1.213(2)
O4 H4 0.8200
O4 C4 1.304(2)
O1 H1 0.8200
O1 C1 1.307(2)
C2 H2 0.9300
C2 C3 1.323(3)
C2 C1 1.482(3)
C3 H3 0.9300
C3 C4 1.470(3)

loop_
_geom_hbond_atom_site_label_D
_geom_hbond_atom_site_label_H
_geom_hbond_atom_site_label_A
_geom_hbond_site_symmetry_A
_geom_hbond_distance_DH
_geom_hbond_distance_HA
_geom_hbond_distance_DA
_geom_hbond_angle_DHA
O4 H4 O2 1_656 0.82 1.83 2.650(2) 178.2
O1 H1 O3 . 0.82 1.68 2.500(2) 174.8

loop_
_geom_torsion_atom_site_label_1
_geom_torsion_atom_site_label_2
_geom_torsion_atom_site_label_3
_geom_torsion_atom_site_label_4
_geom_torsion
C2 C3 C4 O3 1.9(4)
C2 C3 C4 O4 -178.7(2)
C3 C2 C1 O2 179.3(2)
C3 C2 C1 O1 -0.1(4)
C1 C2 C3 C4 0.5(4)
